data_7208266
loop_
_publ_author_name
'Montis, Riccardo'
'Hursthouse, Michael B.'

_publ_section_title
;
 Surprisingly complex supramolecular behaviour in the crystal structures
 of a family of mono-substituted salicylic acids
;
_journal_issue 16
_journal_name_full CrystEngComm
_journal_page_first 5242
_journal_paper_doi 10.1039/c2ce25336d
_journal_volume 14
_journal_year 2012
_chemical_formula_moiety 'C7 H5 I1 O3'
_chemical_formula_sum 'C7 H5 I O3'
_chemical_formula_weight 264.01
_space_group_IT_number 2
_symmetry_cell_setting triclinic
_symmetry_space_group_name_Hall '-P 1'
_symmetry_space_group_name_H-M 'P -1'
_atom_sites_solution_hydrogens geom
_atom_sites_solution_primary direct
_atom_sites_solution_secondary difmap
_audit_creation_method SHELXL-97
_cell_angle_alpha 109.752(1)
_cell_angle_beta 97.974(2)
_cell_angle_gamma 100.626(2)
_cell_formula_units_Z 4
_cell_length_a 4.8289(1)
_cell_length_b 12.1776(3)
_cell_length_c 14.6529(4)
_cell_measurement_reflns_used 19094
_cell_measurement_temperature 120(2)
_cell_measurement_theta_max 27.48
_cell_measurement_theta_min 2.91
_cell_volume 778.00(3)
_computing_cell_refinement 'DENZO (Otwinowski & Minor, 1997) & COLLECT (Hooft, R.W.W., 1998)'
_computing_data_collection 'COLLECT (Hooft, R.W.W., 1998)'
_computing_data_reduction 'DENZO (Otwinowski & Minor, 1997) & COLLECT (Hooft, R.W.W., 1998)'
_computing_structure_refinement 'SHELXL-97 (Sheldrick, 2008)'
_diffrn_ambient_temperature 120(2)
_diffrn_detector_area_resol_mean 9.091
_diffrn_measured_fraction_theta_full 0.997
_diffrn_measured_fraction_theta_max 0.997
_diffrn_measurement_device_type 'Bruker-Nonius Roper CCD camera on \k-goniostat'
_diffrn_measurement_method '\f & \w scans'
_diffrn_radiation_monochromator graphite
_diffrn_radiation_source 'Bruker-Nonius FR591 rotating anode'
_diffrn_radiation_type MoK\a
_diffrn_radiation_wavelength 0.71073
_diffrn_reflns_av_R_equivalents 0.0378
_diffrn_reflns_av_sigmaI/netI 0.0344
_diffrn_reflns_limit_h_max 6
_diffrn_reflns_limit_h_min -6
_diffrn_reflns_limit_k_max 15
_diffrn_reflns_limit_k_min -15
_diffrn_reflns_limit_l_max 19
_diffrn_reflns_limit_l_min -19
_diffrn_reflns_number 18951
_diffrn_reflns_theta_full 27.50
_diffrn_reflns_theta_max 27.50
_diffrn_reflns_theta_min 3.03
_exptl_absorpt_coefficient_mu 4.067
_exptl_absorpt_correction_T_max 0.7924
_exptl_absorpt_correction_T_min 0.6865
_exptl_absorpt_correction_type multi-scan
_exptl_absorpt_process_details 'SADABS 2007/2 (Sheldrick, G.M., 2007)'
_exptl_crystal_colour Colourless
_exptl_crystal_density_diffrn 2.254
_exptl_crystal_density_method 'not measured'
_exptl_crystal_description Block
_exptl_crystal_F_000 496
_exptl_crystal_size_max 0.10
_exptl_crystal_size_mid 0.10
_exptl_crystal_size_min 0.06
_refine_diff_density_max 0.838
_refine_diff_density_min -0.931
_refine_diff_density_rms 0.135
_refine_ls_extinction_method none
_refine_ls_goodness_of_fit_ref 1.109
_refine_ls_hydrogen_treatment constr
_refine_ls_matrix_type full
_refine_ls_number_parameters 203
_refine_ls_number_reflns 3566
_refine_ls_number_restraints 0
_refine_ls_restrained_S_all 1.109
_refine_ls_R_factor_all 0.0308
_refine_ls_R_factor_gt 0.0259
_refine_ls_shift/su_max 0.001
_refine_ls_shift/su_mean 0.000
_refine_ls_structure_factor_coef Fsqd
_refine_ls_weighting_details 'calc w=1/[\s^2^(Fo^2^)+(0.0167P)^2^+1.1756P] where P=(Fo^2^+2Fc^2^)/3'
_refine_ls_weighting_scheme calc
_refine_ls_wR_factor_gt 0.0578
_refine_ls_wR_factor_ref 0.0602
_reflns_number_gt 3190
_reflns_number_total 3566
_reflns_threshold_expression >2\s(I)
_cod_data_source_file c2ce25336d.txt
_cod_data_source_block 5-iodosalicylic_acid_form_beta
_cod_original_cell_volume 777.99(3)
_cod_original_sg_symbol_H-M p-1
_cod_database_code 7208266

loop_
_symmetry_equiv_pos_as_xyz
'x, y, z'
'-x, -y, -z'

loop_
_atom_site_label
_atom_site_type_symbol
_atom_site_fract_x
_atom_site_fract_y
_atom_site_fract_z
_atom_site_U_iso_or_equiv
_atom_site_adp_type
_atom_site_occupancy
_atom_site_symmetry_multiplicity
_atom_site_calc_flag
_atom_site_refinement_flags
C11 C -0.4323(6) 0.1592(3) -0.0517(2) 0.0134(6) Uani 1 1 d .
C12 C -0.2175(6) 0.2482(3) 0.0265(2) 0.0148(6) Uani 1 1 d .
H12 H -0.2290 0.2612 0.0934 0.018 Uiso 1 1 calc R
C13 C 0.0092(6) 0.3163(3) 0.0064(2) 0.0147(6) Uani 1 1 d .
C14 C 0.0326(6) 0.2952(3) -0.0922(2) 0.0169(6) Uani 1 1 d .
H14 H 0.1912 0.3416 -0.1057 0.020 Uiso 1 1 calc R
C15 C -0.1754(7) 0.2070(3) -0.1696(2) 0.0176(6) Uani 1 1 d .
H15 H -0.1581 0.1923 -0.2363 0.021 Uiso 1 1 calc R
C16 C -0.4109(6) 0.1395(3) -0.1503(2) 0.0161(6) Uani 1 1 d .
C17 C -0.6759(6) 0.0888(3) -0.0295(2) 0.0154(6) Uani 1 1 d .
O11 O -0.6668(4) 0.11157(19) 0.06474(16) 0.0183(4) Uani 1 1 d .
H11 H -0.8192 0.0718 0.0713 0.027 Uiso 1 1 calc R
O12 O -0.8774(4) 0.01273(19) -0.09633(16) 0.0184(5) Uani 1 1 d .
O13 O -0.6118(5) 0.0576(2) -0.22971(16) 0.0215(5) Uani 1 1 d .
H13 H -0.7420 0.0216 -0.2100 0.032 Uiso 1 1 calc R
I11 I 0.31432(4) 0.454787(16) 0.123958(14) 0.01741(7) Uani 1 1 d .
C21 C 1.1050(6) 0.2081(3) 0.5215(2) 0.0171(6) Uani 1 1 d .
C22 C 1.1195(6) 0.2943(3) 0.6158(2) 0.0163(6) Uani 1 1 d .
C23 C 0.9615(7) 0.3809(3) 0.6250(2) 0.0210(7) Uani 1 1 d .
H23A H 0.9688 0.4383 0.6887 0.025 Uiso 1 1 calc R
C24 C 0.7939(7) 0.3836(3) 0.5415(2) 0.0198(7) Uani 1 1 d .
H24 H 0.6890 0.4436 0.5478 0.024 Uiso 1 1 calc R
C25 C 0.7790(6) 0.2980(3) 0.4478(2) 0.0183(6) Uani 1 1 d .
C26 C 0.9299(6) 0.2107(3) 0.4374(2) 0.0179(6) Uani 1 1 d .
H26 H 0.9160 0.1521 0.3735 0.021 Uiso 1 1 calc R
C27 C 1.2743(6) 0.1178(3) 0.5103(2) 0.0171(6) Uani 1 1 d .
O21 O 1.2359(5) 0.0387(2) 0.41971(16) 0.0228(5) Uani 1 1 d .
H21 H 1.3399 -0.0095 0.4199 0.034 Uiso 1 1 calc R
O22 O 1.4425(5) 0.11670(19) 0.58237(16) 0.0196(5) Uani 1 1 d .
O23 O 1.2817(5) 0.2978(2) 0.70031(16) 0.0217(5) Uani 1 1 d .
H23 H 1.3622 0.2405 0.6869 0.033 Uiso 1 1 calc R
I21 I 0.53564(5) 0.305829(19) 0.320294(16) 0.02450(8) Uani 1 1 d .

loop_
_atom_site_aniso_label
_atom_site_aniso_U_11
_atom_site_aniso_U_22
_atom_site_aniso_U_33
_atom_site_aniso_U_23
_atom_site_aniso_U_13
_atom_site_aniso_U_12
C11 0.0148(14) 0.0123(13) 0.0159(15) 0.0074(12) 0.0049(11) 0.0047(11)
C12 0.0136(14) 0.0167(14) 0.0152(15) 0.0055(12) 0.0039(11) 0.0062(11)
C13 0.0132(14) 0.0138(14) 0.0169(15) 0.0060(12) 0.0018(11) 0.0032(11)
C14 0.0154(15) 0.0160(14) 0.0203(16) 0.0078(12) 0.0040(12) 0.0042(11)
C15 0.0214(16) 0.0184(15) 0.0140(15) 0.0067(12) 0.0054(12) 0.0051(12)
C16 0.0183(15) 0.0150(14) 0.0153(15) 0.0058(12) 0.0033(12) 0.0048(12)
C17 0.0147(14) 0.0155(14) 0.0180(15) 0.0075(12) 0.0044(12) 0.0055(12)
O11 0.0164(11) 0.0217(11) 0.0162(11) 0.0088(9) 0.0044(8) -0.0002(9)
O12 0.0158(11) 0.0204(11) 0.0166(11) 0.0064(9) 0.0033(9) -0.0001(9)
O13 0.0183(11) 0.0249(12) 0.0118(11) 0.0022(9) -0.0007(9) -0.0054(9)
I11 0.01658(11) 0.01500(11) 0.01704(12) 0.00363(8) 0.00248(8) 0.00072(8)
C21 0.0156(15) 0.0155(14) 0.0220(17) 0.0083(13) 0.0077(12) 0.0035(12)
C22 0.0156(14) 0.0156(14) 0.0162(15) 0.0047(12) 0.0049(11) 0.0015(11)
C23 0.0239(17) 0.0194(15) 0.0165(16) 0.0027(13) 0.0068(13) 0.0040(13)
C24 0.0205(16) 0.0167(15) 0.0228(17) 0.0062(13) 0.0069(13) 0.0067(12)
C25 0.0193(15) 0.0204(15) 0.0161(16) 0.0095(13) 0.0024(12) 0.0035(12)
C26 0.0175(15) 0.0177(15) 0.0161(15) 0.0040(12) 0.0039(12) 0.0032(12)
C27 0.0143(14) 0.0153(14) 0.0184(16) 0.0056(12) 0.0025(12) -0.0017(11)
O21 0.0245(12) 0.0208(11) 0.0179(12) 0.0004(9) -0.0005(9) 0.0104(9)
O22 0.0217(11) 0.0208(11) 0.0166(11) 0.0063(9) 0.0039(9) 0.0079(9)
O23 0.0251(12) 0.0257(12) 0.0136(11) 0.0047(9) 0.0025(9) 0.0107(9)
I21 0.02588(13) 0.02910(13) 0.02011(13) 0.01125(10) 0.00183(9) 0.00904(10)

loop_
_atom_type_symbol
_atom_type_description
_atom_type_scat_dispersion_real
_atom_type_scat_dispersion_imag
_atom_type_scat_source
C C 0.0033 0.0016 'International Tables Vol C Tables 4.2.6.8 and 6.1.1.4'
H H 0.0000 0.0000 'International Tables Vol C Tables 4.2.6.8 and 6.1.1.4'
O O 0.0106 0.0060 'International Tables Vol C Tables 4.2.6.8 and 6.1.1.4'
I I -0.4742 1.8119 'International Tables Vol C Tables 4.2.6.8 and 6.1.1.4'

loop_
_geom_angle_atom_site_label_1
_geom_angle_atom_site_label_2
_geom_angle_atom_site_label_3
_geom_angle
C16 C11 C12 119.4(3)
C16 C11 C17 120.8(3)
C12 C11 C17 119.7(3)
C13 C12 C11 120.2(3)
C13 C12 H12 119.9
C11 C12 H12 119.9
C12 C13 C14 120.3(3)
C12 C13 I11 119.5(2)
C14 C13 I11 120.2(2)
C15 C14 C13 120.0(3)
C15 C14 H14 120.0
C13 C14 H14 120.0
C14 C15 C16 120.3(3)
C14 C15 H15 119.9
C16 C15 H15 119.9
O13 C16 C15 117.2(3)
O13 C16 C11 123.0(3)
C15 C16 C11 119.8(3)
O12 C17 O11 122.6(3)
O12 C17 C11 122.0(3)
O11 C17 C11 115.4(3)
C17 O11 H11 109.5
C16 O13 H13 109.5
C22 C21 C26 119.3(3)
C22 C21 C27 120.7(3)
C26 C21 C27 120.1(3)
O23 C22 C23 117.1(3)
O23 C22 C21 123.0(3)
C23 C22 C21 119.9(3)
C24 C23 C22 120.2(3)
C24 C23 H23A 119.9
C22 C23 H23A 119.9
C23 C24 C25 120.0(3)
C23 C24 H24 120.0
C25 C24 H24 120.0
C26 C25 C24 120.7(3)
C26 C25 I21 119.3(2)
C24 C25 I21 119.9(2)
C25 C26 C21 119.9(3)
C25 C26 H26 120.0
C21 C26 H26 120.0
O22 C27 O21 122.6(3)
O22 C27 C21 121.8(3)
O21 C27 C21 115.6(3)
C27 O21 H21 109.5
C22 O23 H23 109.5

loop_
_geom_bond_atom_site_label_1
_geom_bond_atom_site_label_2
_geom_bond_distance
C11 C16 1.404(4)
C11 C12 1.407(4)
C11 C17 1.466(4)
C12 C13 1.376(4)
C12 H12 0.9500
C13 C14 1.405(4)
C13 I11 2.097(3)
C14 C15 1.382(4)
C14 H14 0.9500
C15 C16 1.397(4)
C15 H15 0.9500
C16 O13 1.355(4)
C17 O12 1.247(4)
C17 O11 1.306(4)
O11 H11 0.8400
O13 H13 0.8400
C21 C22 1.407(4)
C21 C26 1.408(4)
C21 C27 1.467(4)
C22 O23 1.354(4)
C22 C23 1.393(4)
C23 C24 1.383(5)
C23 H23A 0.9500
C24 C25 1.398(4)
C24 H24 0.9500
C25 C26 1.376(4)
C25 I21 2.105(3)
C26 H26 0.9500
C27 O22 1.245(4)
C27 O21 1.313(4)
O21 H21 0.8400
O23 H23 0.8400

loop_
_geom_hbond_atom_site_label_D
_geom_hbond_atom_site_label_H
_geom_hbond_atom_site_label_A
_geom_hbond_distance_DH
_geom_hbond_distance_HA
_geom_hbond_distance_DA
_geom_hbond_angle_DHA
_geom_hbond_site_symmetry_A
O21 H21 O22 0.84 1.82 2.656(3) 178.5 2_856
O11 H11 O12 0.84 1.79 2.623(3) 174.3 2_355
O13 H13 O12 0.84 1.90 2.631(3) 144.7 .
O23 H23 O22 0.84 1.89 2.623(3) 144.4 .
